data_2105013
loop_
_publ_author_name
'Siegler, Maxime A.'
'Hao, Xiang'
'Parkin, Sean'
'Brock, Carolyn Pratt'

_publ_section_title
;
 [Ni(H~2~O)~6~](NO~3~)~2~&#x00B7;(15-crown-5)&#x00B7;2H~2~O: three phase
 transitions and an intermediate modulated phase stable over a range of
 <i>ca</i> 40K
;
_journal_issue 6
_journal_name_full 'Acta Crystallographica Section B'
_journal_page_first 486
_journal_page_last 498
_journal_paper_doi 10.1107/S0108768111045897
_journal_volume 67
_journal_year 2011
_chemical_formula_moiety 'C10 H20 O5, H12 Ni O6 2+, 2(N O3 1-), 2(H2 O)'
_chemical_formula_sum 'C10 H36 N2 Ni O19'
_chemical_formula_weight 547.12
_chemical_name_systematic 'hexaquanickel(II) nitrate (15-crown-5) dihydrate'
_space_group_IT_number 11
_symmetry_cell_setting monoclinic
_symmetry_space_group_name_Hall '-P 2yb'
_symmetry_space_group_name_H-M 'P 1 21/m 1'
_atom_sites_solution_hydrogens geom
_atom_sites_solution_primary direct
_atom_sites_solution_secondary difmap
_audit_creation_method SHELXL-97
_cell_angle_alpha 90.00
_cell_angle_beta 100.800(10)
_cell_angle_gamma 90.00
_cell_formula_units_Z 2
_cell_length_a 12.3190(10)
_cell_length_b 12.5400(10)
_cell_length_c 8.0620(10)
_cell_measurement_reflns_used 2937
_cell_measurement_temperature 263(2)
_cell_measurement_theta_max 27.48
_cell_measurement_theta_min 1.00
_cell_volume 1223.4(2)
_computing_cell_refinement 'DENZO-SMN (Nonius, 1997)'
_computing_data_collection 'COLLECT (Nonius, 1997)'
_computing_data_reduction 'DENZO-SMN (Nonius, 1997)'
_computing_molecular_graphics 'Mercury (Macrae et al., 2008)'
_computing_publication_material 'SHELX-97 and local procedures'
_computing_structure_refinement 'SHELXL-97 (Sheldrick, 2008)'
_computing_structure_solution 'SHELXS-97 (Sheldrick, 2008)'
_diffrn_ambient_temperature 263(2)
_diffrn_detector_area_resol_mean 18
_diffrn_measured_fraction_theta_full 1.000
_diffrn_measured_fraction_theta_max 1.000
_diffrn_measurement_device_type 'Nonius KappaCCD diffractometer'
_diffrn_measurement_method '\w scans at fixed \c = 55\%'
_diffrn_radiation_monochromator graphite
_diffrn_radiation_source 'fine-focus sealed tube'
_diffrn_radiation_type MoK\a
_diffrn_radiation_wavelength 0.71073
_diffrn_reflns_av_R_equivalents 0.0429
_diffrn_reflns_av_sigmaI/netI 0.0564
_diffrn_reflns_limit_h_max 15
_diffrn_reflns_limit_h_min -15
_diffrn_reflns_limit_k_max 15
_diffrn_reflns_limit_k_min -15
_diffrn_reflns_limit_l_max 10
_diffrn_reflns_limit_l_min -10
_diffrn_reflns_number 5059
_diffrn_reflns_theta_full 26.50
_diffrn_reflns_theta_max 26.50
_diffrn_reflns_theta_min 1.68
_diffrn_standards_decay_% <2
_exptl_absorpt_coefficient_mu 0.877
_exptl_absorpt_correction_T_max 0.9174
_exptl_absorpt_correction_T_min 0.7789
_exptl_absorpt_correction_type multi-scan
_exptl_absorpt_process_details 'Scalepack (Otwinowski & Minor, 2006)'
_exptl_crystal_colour 'pale green'
_exptl_crystal_density_diffrn 1.485
_exptl_crystal_density_method 'not measured'
_exptl_crystal_description 'elongated parallelepiped'
_exptl_crystal_F_000 580
_exptl_crystal_size_max 0.30
_exptl_crystal_size_mid 0.20
_exptl_crystal_size_min 0.10
_refine_diff_density_max 0.630
_refine_diff_density_min -0.321
_refine_ls_extinction_method none
_refine_ls_goodness_of_fit_ref 1.087
_refine_ls_hydrogen_treatment mixed
_refine_ls_matrix_type full
_refine_ls_number_parameters 194
_refine_ls_number_reflns 2651
_refine_ls_number_restraints 35
_refine_ls_restrained_S_all 1.091
_refine_ls_R_factor_all 0.1025
_refine_ls_R_factor_gt 0.0561
_refine_ls_shift/su_max 0.000
_refine_ls_shift/su_mean 0.000
_refine_ls_structure_factor_coef Fsqd
_refine_ls_weighting_details 'calc w=1/[\s^2^(Fo^2^)+(0.0900P)^2^+0.0030P] where P=(Fo^2^+2Fc^2^)/3'
_refine_ls_weighting_scheme calc
_refine_ls_wR_factor_gt 0.1446
_refine_ls_wR_factor_ref 0.1676
_reflns_number_gt 1676
_reflns_number_total 2651
_reflns_threshold_expression >2sigma(I)
_cod_data_source_file hw5018.cif
_cod_data_source_block 263K_II
_cod_original_sg_symbol_H-M 'P 21/m'
_cod_database_code 2105013
_cod_database_fobs_code 2105013

loop_
_symmetry_equiv_pos_as_xyz
'x, y, z'
'-x, y+1/2, -z'
'-x, -y, -z'
'x, -y-1/2, z'

loop_
_atom_site_type_symbol
_atom_site_label
_atom_site_fract_x
_atom_site_fract_y
_atom_site_fract_z
_atom_site_U_iso_or_equiv
_atom_site_adp_type
_atom_site_calc_flag
_atom_site_refinement_flags
_atom_site_occupancy
_atom_site_symmetry_multiplicity
_atom_site_disorder_assembly
_atom_site_disorder_group
O O1 0.0732(3) 0.2500 0.7372(5) 0.0759(12) Uani d SU 1 2 . .
C C1 0.0358(4) 0.3436(4) 0.6494(6) 0.0940(16) Uani d U 1 1 . .
H H1A -0.0416 0.3552 0.6531 0.113 Uiso calc R 1 1 . .
H H1B 0.0432 0.3374 0.5322 0.113 Uiso calc R 1 1 . .
C C2 0.1034(5) 0.4350(4) 0.7306(6) 0.0970(16) Uani d U 1 1 . .
H H2A 0.0759 0.5016 0.6775 0.116 Uiso calc R 1 1 . .
H H2B 0.1001 0.4388 0.8497 0.116 Uiso calc R 1 1 . .
O O2 0.2141(3) 0.4170(3) 0.7092(4) 0.0908(10) Uani d U 1 1 . .
C C3 0.2890(5) 0.4899(4) 0.7963(6) 0.1136(17) Uani d U 1 1 . .
H H3A 0.2765 0.4984 0.9109 0.136 Uiso calc R 1 1 . .
H H3B 0.2798 0.5588 0.7408 0.136 Uiso calc R 1 1 . .
C C4 0.4022(5) 0.4489(4) 0.7985(6) 0.1098(18) Uani d DU 1 1 . .
H H4A 0.4070 0.4239 0.6862 0.132 Uiso calc R 1 1 A 1
H H4B 0.4543 0.5072 0.8260 0.132 Uiso calc R 1 1 A 1
O O3 0.434(3) 0.364(3) 0.916(5) 0.108(5) Uani d PDU 0.50 1 . 1
C C5 0.5228(7) 0.2885(8) 0.9435(13) 0.106(4) Uani d PDU 0.50 1 . 1
H H5A 0.5679 0.3077 0.8616 0.127 Uiso calc PR 0.50 1 . 1
H H5B 0.5660 0.3077 1.0527 0.127 Uiso calc PR 0.50 1 . 1
O O3' 0.415(3) 0.357(3) 0.904(5) 0.108(5) Uani d PDU 0.50 1 . 2
C C6 0.4977(8) 0.3082(9) 0.8274(12) 0.103(4) Uani d PDU 0.50 1 . 2
H H6A 0.5694 0.3326 0.8859 0.124 Uiso calc PR 0.50 1 . 2
H H6B 0.4884 0.3326 0.7115 0.124 Uiso calc PR 0.50 1 . 2
Ni Ni 0.25452(4) 0.2500 0.26993(7) 0.0445(3) Uani d S 1 2 . .
O O6 0.2787(3) 0.2500 0.5268(4) 0.0458(8) Uani d SD 1 2 . .
H H6 0.253(3) 0.203(2) 0.581(4) 0.069 Uiso d D 1 1 . .
O O7 0.2385(3) 0.2500 0.0157(4) 0.125(2) Uani d SD 1 2 . .
H H7 0.184(4) 0.2500 -0.056(8) 0.187 Uiso d SD 1 2 . .
H H7' 0.291(4) 0.2500 -0.034(9) 0.187 Uiso d SD 1 2 . .
O O8 0.1369(2) 0.3651(2) 0.2598(4) 0.0617(7) Uani d D 1 1 . .
H H8C 0.078(2) 0.355(3) 0.194(5) 0.093 Uiso d D 1 1 . .
H H8D 0.154(3) 0.4283(18) 0.255(6) 0.093 Uiso d D 1 1 . .
O O9 0.3733(2) 0.1360(3) 0.2817(4) 0.0839(10) Uani d D 1 1 . .
H H9C 0.435(2) 0.156(4) 0.322(7) 0.126 Uiso d D 1 1 . .
H H9D 0.363(4) 0.076(2) 0.307(7) 0.126 Uiso d D 1 1 . .
N N1 0.6341(5) 0.2500 0.4731(7) 0.0863(19) Uani d S 1 2 . .
O O12 0.5848(3) 0.3359(3) 0.4549(5) 0.1090(13) Uani d . 1 1 . .
O O13 0.7343(4) 0.2500 0.5209(8) 0.135(2) Uani d S 1 2 . .
N N2 -0.1111(4) 0.2500 0.0229(7) 0.0814(16) Uani d S 1 2 . .
O O15 -0.0646(3) 0.3361(3) 0.0597(5) 0.1003(12) Uani d . 1 1 . .
O O16 -0.2043(4) 0.2500 -0.0670(8) 0.124(2) Uani d S 1 2 . .
O O18 0.2358(3) 0.5578(3) 0.2543(6) 0.1077(13) Uani d D 1 1 . .
H H18C 0.249(5) 0.585(4) 0.344(3) 0.162 Uiso d D 1 1 . .
H H18D 0.204(5) 0.598(4) 0.182(5) 0.162 Uiso d D 1 1 . .

loop_
_atom_site_aniso_label
_atom_site_aniso_U_11
_atom_site_aniso_U_22
_atom_site_aniso_U_33
_atom_site_aniso_U_12
_atom_site_aniso_U_13
_atom_site_aniso_U_23
O1 0.072(3) 0.109(3) 0.049(2) 0.000 0.016(2) 0.000
C1 0.090(3) 0.131(5) 0.063(3) 0.061(3) 0.017(2) 0.026(3)
C2 0.129(4) 0.093(4) 0.082(3) 0.054(3) 0.053(3) 0.020(3)
O2 0.133(3) 0.069(2) 0.085(2) -0.0052(19) 0.056(2) -0.0161(16)
C3 0.195(5) 0.065(4) 0.097(4) -0.039(3) 0.071(4) -0.023(3)
C4 0.146(4) 0.099(4) 0.100(4) -0.085(3) 0.062(4) -0.041(3)
O3 0.084(11) 0.089(4) 0.169(5) -0.044(7) 0.068(7) -0.041(4)
C5 0.049(5) 0.163(11) 0.112(7) -0.042(4) 0.032(5) -0.062(7)
O3' 0.084(11) 0.089(4) 0.169(5) -0.044(7) 0.068(7) -0.041(4)
C6 0.073(7) 0.188(11) 0.058(5) -0.013(6) 0.034(5) 0.011(7)
Ni 0.0389(4) 0.0612(5) 0.0335(4) 0.000 0.0069(3) 0.000
O6 0.0495(19) 0.058(2) 0.0310(16) 0.000 0.0105(14) 0.000
O7 0.048(2) 0.299(7) 0.0268(19) 0.000 0.0072(18) 0.000
O8 0.0528(16) 0.0510(16) 0.0740(18) 0.0006(13) -0.0068(13) 0.0094(15)
O9 0.0516(16) 0.106(3) 0.087(2) 0.0219(17) -0.0044(16) -0.041(2)
N1 0.053(4) 0.149(7) 0.055(3) 0.000 0.005(3) 0.000
O12 0.070(2) 0.112(3) 0.135(3) -0.004(2) -0.007(2) 0.041(3)
O13 0.052(3) 0.175(6) 0.162(6) 0.000 -0.022(3) 0.000
N2 0.060(3) 0.090(5) 0.087(4) 0.000 -0.005(3) 0.000
O15 0.076(2) 0.082(3) 0.129(3) 0.0089(19) -0.016(2) -0.029(2)
O16 0.063(3) 0.115(4) 0.166(6) 0.000 -0.050(3) 0.000
O18 0.108(3) 0.049(2) 0.169(4) 0.0017(17) 0.033(3) 0.009(2)

loop_
_atom_type_symbol
_atom_type_description
_atom_type_scat_dispersion_real
_atom_type_scat_dispersion_imag
_atom_type_scat_source
C C 0.0033 0.0016 'International Tables Vol C Tables 4.2.6.8 and 6.1.1.4'
H H 0.0000 0.0000 'International Tables Vol C Tables 4.2.6.8 and 6.1.1.4'
N N 0.0061 0.0033 'International Tables Vol C Tables 4.2.6.8 and 6.1.1.4'
O O 0.0106 0.0060 'International Tables Vol C Tables 4.2.6.8 and 6.1.1.4'
Ni Ni 0.3393 1.1124 'International Tables Vol C Tables 4.2.6.8 and 6.1.1.4'

loop_
_geom_angle_atom_site_label_1
_geom_angle_atom_site_label_2
_geom_angle_atom_site_label_3
_geom_angle_site_symmetry_1
_geom_angle_site_symmetry_3
_geom_angle
_geom_angle_publ_flag
C1 O1 C1 4_565 . 113.6(5) no
O1 C1 C2 . . 108.5(4) no
O1 C1 H1A . . 110.0 no
C2 C1 H1A . . 110.0 no
O1 C1 H1B . . 110.0 no
C2 C1 H1B . . 110.0 no
H1A C1 H1B . . 108.4 no
O2 C2 C1 . . 107.0(4) no
O2 C2 H2A . . 110.3 no
C1 C2 H2A . . 110.3 no
O2 C2 H2B . . 110.3 no
C1 C2 H2B . . 110.3 no
H2A C2 H2B . . 108.6 no
C3 O2 C2 . . 113.2(4) no
O2 C3 C4 . . 108.1(4) no
O2 C3 H3A . . 110.1 no
C4 C3 H3A . . 110.1 no
O2 C3 H3B . . 110.1 no
C4 C3 H3B . . 110.1 no
H3A C3 H3B . . 108.4 no
O3' C4 O3 . . 10(4) no
O3' C4 C3 . . 106.5(11) no
O3 C4 C3 . . 113.8(10) no
O3' C4 H4A . . 106.1 no
O3 C4 H4A . . 108.8 no
C3 C4 H4A . . 108.8 no
O3' C4 H4B . . 118.7 no
O3 C4 H4B . . 108.8 no
C3 C4 H4B . . 108.8 no
H4A C4 H4B . . 107.7 no
C4 O3 C5 . . 134.4(12) no
C5 C5 O3 4_565 . 131(2) no
C5 C5 H5A 4_565 . 104.4 no
O3 C5 H5A . . 104.4 no
C5 C5 H5B 4_565 . 104.4 no
O3 C5 H5B . . 104.4 no
H5A C5 H5B . . 105.6 no
C4 O3' C6 . . 95.6(9) no
O3' C6 C6 . 4_565 115.5(15) no
O3' C6 H6A . . 108.4 no
C6 C6 H6A 4_565 . 108.4 no
O3' C6 H6B . . 108.4 no
C6 C6 H6B 4_565 . 108.4 no
H6A C6 H6B . . 107.5 no
O7 Ni O6 . . 177.23(14) no
O7 Ni O8 . 4_565 91.48(12) no
O6 Ni O8 . 4_565 90.48(10) no
O7 Ni O8 . . 91.48(12) no
O6 Ni O8 . . 90.48(10) no
O8 Ni O8 4_565 . 90.25(15) no
O7 Ni O9 . 4_565 88.85(13) no
O6 Ni O9 . 4_565 89.18(12) no
O8 Ni O9 4_565 4_565 179.40(11) no
O8 Ni O9 . 4_565 90.24(14) no
O7 Ni O9 . . 88.85(13) no
O6 Ni O9 . . 89.18(12) no
O8 Ni O9 4_565 . 90.24(14) no
O8 Ni O9 . . 179.40(11) no
O9 Ni O9 4_565 . 89.3(2) no
Ni O6 H6 . . 123(2) no
Ni O7 H7 . . 130(6) no
Ni O7 H7' . . 124(6) no
H7 O7 H7' . . 106(4) no
Ni O8 H8C . . 116(3) no
Ni O8 H8D . . 120(3) no
H8C O8 H8D . . 108(3) no
Ni O9 H9C . . 114(4) no
Ni O9 H9D . . 122(4) no
H9C O9 H9D . . 112(4) no
O13 N1 O12 . 4_565 118.9(3) no
O13 N1 O12 . . 118.9(3) no
O12 N1 O12 4_565 . 122.0(6) no
O15 N2 O15 . 4_565 122.3(6) no
O15 N2 O16 . . 118.7(3) no
O15 N2 O16 4_565 . 118.7(3) no
H18C O18 H18D . . 112(4) no

loop_
_geom_bond_atom_site_label_1
_geom_bond_atom_site_label_2
_geom_bond_site_symmetry_2
_geom_bond_distance
_geom_bond_publ_flag
O1 C1 4_565 1.403(5) no
O1 C1 . 1.403(5) no
C1 C2 . 1.494(7) no
C1 H1A . 0.9700 no
C1 H1B . 0.9700 no
C2 O2 . 1.424(5) no
C2 H2A . 0.9700 no
C2 H2B . 0.9700 no
O2 C3 . 1.393(6) no
C3 C4 . 1.483(7) no
C3 H3A . 0.9700 no
C3 H3B . 0.9700 no
C4 O3' . 1.421(10) no
C4 O3 . 1.426(9) no
C4 H4A . 0.9700 no
C4 H4B . 0.9700 no
O3 C5 . 1.437(9) no
C5 C5 4_565 0.96(2) no
C5 H5A . 0.9700 no
C5 H5B . 0.9700 no
O3' C6 . 1.427(10) no
C6 C6 4_565 1.46(2) no
C6 H6A . 0.9700 no
C6 H6B . 0.9700 no
Ni O7 . 2.022(3) no
Ni O6 . 2.036(3) no
Ni O8 4_565 2.036(3) no
Ni O8 . 2.036(3) no
Ni O9 4_565 2.035(3) no
Ni O9 . 2.035(3) no
O6 H6 . 0.838(17) no
O7 H7 . 0.80(2) no
O7 H7' . 0.83(2) no
O8 H8C . 0.823(18) no
O8 H8D . 0.822(18) no
O9 H9C . 0.810(18) no
O9 H9D . 0.798(19) no
N1 O13 . 1.222(7) no
N1 O12 4_565 1.231(4) no
N1 O12 . 1.231(4) no
N2 O15 . 1.232(4) no
N2 O15 4_565 1.232(4) no
N2 O16 . 1.237(6) no
O18 H18C . 0.793(19) no
O18 H18D . 0.813(19) no

loop_
_geom_hbond_atom_site_label_D
_geom_hbond_atom_site_label_H
_geom_hbond_atom_site_label_A
_geom_hbond_site_symmetry_A
_geom_hbond_distance_DH
_geom_hbond_distance_HA
_geom_hbond_distance_DA
_geom_hbond_angle_DHA
O6 H6 O2 4_565 0.838(17) 1.929(19) 2.760(4) 171(3)
O7 H7 O1 1_554 0.80(2) 1.94(3) 2.734(5) 168(8)
O7 H7' O3 1_554 0.83(2) 2.36(5) 3.04(4) 140(3)
O8 H8C O15 . 0.823(18) 1.899(19) 2.719(4) 174(5)
O8 H8D O18 . 0.822(18) 1.92(2) 2.712(5) 163(4)
O9 H9C O12 4_565 0.810(18) 1.96(3) 2.739(4) 162(5)
O9 H9D O18 4_565 0.798(19) 2.28(3) 2.947(5) 141(5)
O18 H18C O12 3_666 0.793(19) 2.56(5) 3.196(5) 139(6)
O18 H18C O13 3_666 0.793(19) 2.33(4) 2.996(6) 143(5)
O18 H18D O15 3_565 0.813(19) 2.49(3) 3.260(5) 159(6)
O18 H18D O16 3_565 0.813(19) 2.12(4) 2.832(5) 146(6)

loop_
_geom_torsion_atom_site_label_1
_geom_torsion_atom_site_label_2
_geom_torsion_atom_site_label_3
_geom_torsion_atom_site_label_4
_geom_torsion_site_symmetry_1
_geom_torsion_site_symmetry_4
_geom_torsion
_geom_torsion_publ_flag
C1 O1 C1 C2 4_565 . -164.9(3) no
O1 C1 C2 O2 . . 64.1(5) no
C1 C2 O2 C3 . . -172.9(4) no
C2 O2 C3 C4 . . 166.8(4) no
O2 C3 C4 O3' . . -69(2) no
O2 C3 C4 O3 . . -76(3) no
O3' C4 O3 C5 . . 122(19) no
C3 C4 O3 C5 . . 167(5) no
C4 O3 C5 C5 . 4_565 -122(5) no
O3 C4 O3' C6 . . -68(11) no
C3 C4 O3' C6 . . 155(2) no
C4 O3' C6 C6 . 4_565 -148.7(18) no
